data_7120796
loop_
_publ_author_name
'Dai, Lu'
'Ding, Zhi-Jun'
'Cui, Lei'
'Li, Jian'
'Jia, Xueshun'
'Li, Chunju'

_publ_section_title
;
 2,2&#x2019;-Biphen[n]arenes (n = 4--8): one-step, high-yield synthesis
 and host--guest properties
;
_journal_name_full 'Chem. Commun.'
_journal_paper_doi 10.1039/C7CC06767D
_journal_year 2017
_chemical_formula_sum 'C68 H72 N0 O8'
_chemical_formula_weight 1017.25
_chemical_name_systematic
;
 ?
;
_space_group_crystal_system monoclinic
_space_group_IT_number 14
_space_group_name_Hall '-P 2ybc'
_space_group_name_H-M_alt 'P 1 21/c 1'
_symmetry_space_group_name_Hall '-P 2ybc'
_symmetry_space_group_name_H-M 'P 1 21/c 1'
_atom_sites_solution_hydrogens geom
_audit_creation_method SHELXL-2014
_audit_update_record
;
2017-08-09 deposited with the CCDC.
2017-10-13 downloaded from the CCDC.
;
_cell_angle_alpha 90
_cell_angle_beta 106.603(3)
_cell_angle_gamma 90
_cell_formula_units_Z 4
_cell_length_a 14.9705(5)
_cell_length_b 26.3806(7)
_cell_length_c 14.5006(4)
_cell_measurement_reflns_used 2168
_cell_measurement_temperature 293(2)
_cell_measurement_theta_max 0.882
_cell_measurement_theta_min 0.861
_cell_volume 5488.0(3)
_computing_structure_refinement 'SHELXL-2014 (Sheldrick, 2014)'
_diffrn_ambient_temperature 293(2)
_diffrn_measured_fraction_theta_full 0.998
_diffrn_measured_fraction_theta_max 0.969
_diffrn_measurement_device_type 'CCD area detector'
_diffrn_radiation_type CuK\a
_diffrn_radiation_wavelength 1.54184
_diffrn_reflns_av_R_equivalents 0.0349
_diffrn_reflns_av_unetI/netI 0.0375
_diffrn_reflns_Laue_measured_fraction_full 0.998
_diffrn_reflns_Laue_measured_fraction_max 0.969
_diffrn_reflns_limit_h_max 15
_diffrn_reflns_limit_h_min -18
_diffrn_reflns_limit_k_max 33
_diffrn_reflns_limit_k_min -29
_diffrn_reflns_limit_l_max 18
_diffrn_reflns_limit_l_min -18
_diffrn_reflns_number 32626
_diffrn_reflns_point_group_measured_fraction_full 0.998
_diffrn_reflns_point_group_measured_fraction_max 0.969
_diffrn_reflns_theta_full 67.684
_diffrn_reflns_theta_max 76.286
_diffrn_reflns_theta_min 3.080
_exptl_absorpt_coefficient_mu 0.626
_exptl_absorpt_correction_T_max 0.882
_exptl_absorpt_correction_T_min 0.861
_exptl_absorpt_correction_type none
_exptl_crystal_colour colourless
_exptl_crystal_density_diffrn 1.231
_exptl_crystal_description EtBP4
_exptl_crystal_F_000 2176
_exptl_crystal_size_max 0.300
_exptl_crystal_size_mid 0.200
_exptl_crystal_size_min 0.200
_refine_diff_density_max 1.068
_refine_diff_density_min -0.848
_refine_diff_density_rms 0.065
_refine_ls_extinction_method none
_refine_ls_goodness_of_fit_ref 1.049
_refine_ls_hydrogen_treatment constr
_refine_ls_matrix_type full
_refine_ls_number_parameters 693
_refine_ls_number_reflns 11138
_refine_ls_number_restraints 12
_refine_ls_restrained_S_all 1.066
_refine_ls_R_factor_all 0.1248
_refine_ls_R_factor_gt 0.0947
_refine_ls_shift/su_max 0.000
_refine_ls_shift/su_mean 0.000
_refine_ls_structure_factor_coef Fsqd
_refine_ls_weighting_details 'w=1/[\s^2^(Fo^2^)+(0.0890P)^2^+11.5115P] where P=(Fo^2^+2Fc^2^)/3'
_refine_ls_weighting_scheme calc
_refine_ls_wR_factor_gt 0.2403
_refine_ls_wR_factor_ref 0.2620
_reflns_Friedel_coverage 0.000
_reflns_number_gt 7732
_reflns_number_total 11138
_reflns_threshold_expression 'I > 2\s(I)'
_cod_data_source_file c7cc06767d2.cif
_cod_data_source_block BP6
_cod_database_code 7120796
_shelx_space_group_comment
;
The symmetry employed for this shelxl refinement is uniquely defined
by the following loop, which should always be used as a source of
symmetry information in preference to the above space-group names.
They are only intended as comments.
;
_shelx_estimated_absorpt_t_min 0.834
_shelx_estimated_absorpt_t_max 0.885
_shelxl_version_number 2014-3

loop_
_space_group_symop_operation_xyz
'x, y, z'
'-x, y+1/2, -z+1/2'
'-x, -y, -z'
'x, -y-1/2, z-1/2'

loop_
_atom_site_label
_atom_site_type_symbol
_atom_site_fract_x
_atom_site_fract_y
_atom_site_fract_z
_atom_site_U_iso_or_equiv
_atom_site_adp_type
_atom_site_occupancy
_atom_site_site_symmetry_order
_atom_site_calc_flag
_atom_site_refinement_flags_posn
_atom_site_refinement_flags_adp
C1 C 0.7135(2) 1.06190(12) 0.0612(2) 0.0321(7) Uani 1 1 d . .
C2 C 0.9141(2) 0.70296(12) 0.4263(2) 0.0339(7) Uani 1 1 d . .
C3 C 0.8971(2) 0.75122(13) 0.4722(2) 0.0330(7) Uani 1 1 d . .
C4 C 0.8381(3) 0.67797(12) 0.3651(2) 0.0356(7) Uani 1 1 d . .
H4 H 0.7787 0.6910 0.3576 0.043 Uiso 1 1 calc R U
C5 C 0.8460(2) 0.78903(12) 0.4128(2) 0.0336(7) Uani 1 1 d . .
H5 H 0.8240 0.7828 0.3471 0.040 Uiso 1 1 calc R U
C6 C 0.8475(3) 0.63389(12) 0.3145(2) 0.0377(8) Uani 1 1 d . .
C7 C 0.8262(3) 0.83595(13) 0.4476(2) 0.0359(7) Uani 1 1 d . .
C8 C 0.7638(3) 0.60476(13) 0.2561(3) 0.0429(9) Uani 1 1 d . .
H8A H 0.7440 0.5823 0.2994 0.051 Uiso 1 1 calc R U
H8B H 0.7837 0.5836 0.2109 0.051 Uiso 1 1 calc R U
C9 C 0.7693(3) 0.87387(13) 0.3759(3) 0.0438(9) Uani 1 1 d . .
H9A H 0.8079 0.8867 0.3375 0.053 Uiso 1 1 calc R U
H9B H 0.7173 0.8560 0.3327 0.053 Uiso 1 1 calc R U
C10 C 0.6797(3) 0.63496(13) 0.1999(2) 0.0383(8) Uani 1 1 d . .
C11 C 0.7310(3) 0.91869(13) 0.4174(3) 0.0398(8) Uani 1 1 d . .
C12 C 0.6886(3) 0.67955(12) 0.1514(2) 0.0355(7) Uani 1 1 d . .
H12 H 0.7478 0.6929 0.1597 0.043 Uiso 1 1 calc R U
C13 C 0.7639(2) 0.96735(12) 0.4101(2) 0.0359(7) Uani 1 1 d . .
H13 H 0.8085 0.9717 0.3774 0.043 Uiso 1 1 calc R U
C14 C 0.6127(2) 0.70484(12) 0.0915(2) 0.0341(7) Uani 1 1 d . .
C15 C 0.7334(2) 1.00977(12) 0.4491(2) 0.0351(7) Uani 1 1 d . .
C16 C 0.6279(2) 0.75312(12) 0.0445(2) 0.0328(7) Uani 1 1 d . .
C17 C 0.7754(2) 1.05994(12) 0.4386(2) 0.0332(7) Uani 1 1 d . .
C18 C 0.6792(3) 0.79166(12) 0.1010(2) 0.0359(7) Uani 1 1 d . .
H18 H 0.7026 0.7861 0.1669 0.043 Uiso 1 1 calc R U
C19 C 0.7362(3) 1.09049(12) 0.3597(3) 0.0350(7) Uani 1 1 d . .
H19 H 0.6790 1.0813 0.3178 0.042 Uiso 1 1 calc R U
C20 C 0.6975(3) 0.83823(12) 0.0642(2) 0.0360(7) Uani 1 1 d . .
C21 C 0.7796(3) 1.13461(12) 0.3408(2) 0.0358(7) Uani 1 1 d . .
C22 C 0.7556(3) 0.87711(13) 0.1326(3) 0.0482(10) Uani 1 1 d . .
H22A H 0.7209 0.8880 0.1763 0.058 Uiso 1 1 calc R U
H22B H 0.8119 0.8606 0.1709 0.058 Uiso 1 1 calc R U
C23 C 0.7375(3) 1.16597(13) 0.2511(3) 0.0425(9) Uani 1 1 d . .
H23A H 0.6873 1.1864 0.2614 0.051 Uiso 1 1 calc R U
H23B H 0.7847 1.1889 0.2416 0.051 Uiso 1 1 calc R U
C24 C 0.7831(3) 0.92346(13) 0.0865(3) 0.0408(8) Uani 1 1 d . .
C25 C 0.6997(3) 1.13481(12) 0.1603(2) 0.0354(7) Uani 1 1 d . .
C26 C 0.7437(2) 0.97016(12) 0.0949(2) 0.0356(7) Uani 1 1 d . .
H26 H 0.7030 0.9724 0.1326 0.043 Uiso 1 1 calc R U
C27 C 0.7486(2) 1.09235(12) 0.1416(2) 0.0333(7) Uani 1 1 d . .
H27 H 0.8061 1.0844 0.1843 0.040 Uiso 1 1 calc R U
C28 C 0.6156(3) 1.14609(13) 0.0951(3) 0.0413(8) Uani 1 1 d . .
H28 H 0.5825 1.1743 0.1054 0.050 Uiso 1 1 calc R U
C29 C 0.7619(2) 1.01380(12) 0.0497(2) 0.0325(7) Uani 1 1 d . .
C30 C 0.6270(2) 1.07404(13) -0.0019(2) 0.0375(8) Uani 1 1 d . .
C31 C 0.5787(3) 1.11624(14) 0.0141(3) 0.0422(8) Uani 1 1 d . .
H31 H 0.5217 1.1246 -0.0291 0.051 Uiso 1 1 calc R U
C33 C 0.4972(3) 1.04215(17) -0.1258(3) 0.0509(10) Uani 1 1 d . .
H33A H 0.4816 1.0732 -0.1626 0.061 Uiso 1 1 calc R U
H33B H 0.4616 1.0409 -0.0796 0.061 Uiso 1 1 calc R U
C34 C 0.4745(3) 0.99712(17) -0.1918(3) 0.0551(11) Uani 1 1 d . .
H34A H 0.5140 0.9971 -0.2336 0.083 Uiso 1 1 calc R U
H34B H 0.4105 0.9989 -0.2297 0.083 Uiso 1 1 calc R U
H34C H 0.4845 0.9666 -0.1543 0.083 Uiso 1 1 calc R U
C35 C 0.8459(3) 0.92141(15) 0.0330(3) 0.0483(9) Uani 1 1 d . .
H35 H 0.8756 0.8909 0.0283 0.058 Uiso 1 1 calc R U
C36 C 0.8657(3) 0.96409(15) -0.0138(3) 0.0483(10) Uani 1 1 d . .
H36 H 0.9079 0.9618 -0.0498 0.058 Uiso 1 1 calc R U
C37 C 0.8226(3) 1.01011(13) -0.0074(3) 0.0388(8) Uani 1 1 d . .
C39 C 0.8831(4) 1.04849(19) -0.1264(4) 0.0661(13) Uani 1 1 d . .
H39A H 0.8502 1.0244 -0.1747 0.079 Uiso 1 1 calc R U
H39B H 0.9460 1.0360 -0.0982 0.079 Uiso 1 1 calc R U
C40 C 0.8863(5) 1.0990(2) -0.1718(4) 0.0865(19) Uani 1 1 d . .
H40A H 0.9100 1.0951 -0.2264 0.130 Uiso 1 1 calc R U
H40B H 0.9264 1.1213 -0.1259 0.130 Uiso 1 1 calc R U
H40C H 0.8247 1.1130 -0.1925 0.130 Uiso 1 1 calc R U
C41 C 0.8638(3) 1.14761(14) 0.4043(3) 0.0423(8) Uani 1 1 d . .
H41 H 0.8940 1.1768 0.3934 0.051 Uiso 1 1 calc R U
C42 C 0.9049(3) 1.11782(15) 0.4849(3) 0.0467(9) Uani 1 1 d . .
H42 H 0.9615 1.1275 0.5276 0.056 Uiso 1 1 calc R U
C43 C 0.8611(3) 1.07375(14) 0.5009(3) 0.0413(8) Uani 1 1 d . .
C45 C 0.9945(3) 1.04525(18) 0.6249(3) 0.0558(11) Uani 1 1 d . .
H45A H 1.0068 1.0766 0.6612 0.067 Uiso 1 1 calc R U
H45B H 1.0305 1.0452 0.5789 0.067 Uiso 1 1 calc R U
C46 C 1.0213(3) 1.00031(18) 0.6921(3) 0.0586(11) Uani 1 1 d . .
H46A H 1.0157 0.9697 0.6550 0.088 Uiso 1 1 calc R U
H46B H 0.9807 0.9986 0.7326 0.088 Uiso 1 1 calc R U
H46C H 1.0846 1.0041 0.7312 0.088 Uiso 1 1 calc R U
C47 C 0.5967(2) 0.76116(13) -0.0548(2) 0.0350(7) Uani 1 1 d . .
C48 C 0.6101(2) 0.80786(14) -0.0932(2) 0.0378(8) Uani 1 1 d . .
H48 H 0.5860 0.8137 -0.1588 0.045 Uiso 1 1 calc R U
C49 C 0.6597(3) 0.84606(13) -0.0333(3) 0.0391(8) Uani 1 1 d . .
H49 H 0.6673 0.8773 -0.0596 0.047 Uiso 1 1 calc R U
C51 C 0.5322(3) 0.72862(19) -0.2130(3) 0.0589(12) Uani 1 1 d . .
H51A H 0.5870 0.7393 -0.2307 0.071 Uiso 1 1 calc R U
H51B H 0.4854 0.7550 -0.2320 0.071 Uiso 1 1 calc R U
C52 C 0.4962(4) 0.6810(2) -0.2625(4) 0.0792(16) Uani 1 1 d . .
H52A H 0.4820 0.6858 -0.3308 0.119 Uiso 1 1 calc R U
H52B H 0.4407 0.6712 -0.2464 0.119 Uiso 1 1 calc R U
H52C H 0.5424 0.6549 -0.2426 0.119 Uiso 1 1 calc R U
C53 C 0.6674(3) 1.00279(14) 0.4982(3) 0.0521(11) Uani 1 1 d . .
C54 C 0.6315(3) 0.95467(15) 0.5042(4) 0.0629(13) Uani 1 1 d . .
H54 H 0.5859 0.9503 0.5357 0.076 Uiso 1 1 calc R U
C55 C 0.6628(3) 0.91333(14) 0.4639(3) 0.0493(10) Uani 1 1 d . .
H55 H 0.6377 0.8815 0.4681 0.059 Uiso 1 1 calc R U
C59 C 0.5232(3) 0.68497(13) 0.0807(2) 0.0365(8) Uani 1 1 d . .
C60 C 0.5122(3) 0.64130(13) 0.1307(3) 0.0391(8) Uani 1 1 d . .
H60 H 0.4530 0.6285 0.1248 0.047 Uiso 1 1 calc R U
C61 C 0.5899(3) 0.61707(13) 0.1890(3) 0.0408(8) Uani 1 1 d . .
H61 H 0.5818 0.5879 0.2218 0.049 Uiso 1 1 calc R U
C63 C 0.3634(3) 0.68584(15) -0.0090(3) 0.0546(11) Uani 1 1 d . .
H63A H 0.3327 0.6850 0.0415 0.066 Uiso 1 1 calc R U
H63B H 0.3730 0.6513 -0.0269 0.066 Uiso 1 1 calc R U
C64 C 0.3048(4) 0.71432(18) -0.0947(4) 0.0745(15) Uani 1 1 d . .
H64A H 0.3343 0.7133 -0.1454 0.112 Uiso 1 1 calc R U
H64B H 0.2985 0.7489 -0.0769 0.112 Uiso 1 1 calc R U
H64C H 0.2443 0.6990 -0.1164 0.112 Uiso 1 1 calc R U
C65 C 0.8623(3) 0.84516(15) 0.5448(3) 0.0442(9) Uani 1 1 d . .
H65 H 0.8535 0.8767 0.5695 0.053 Uiso 1 1 calc R U
C66 C 0.9118(3) 0.80778(17) 0.6063(3) 0.0519(11) Uani 1 1 d . .
H66 H 0.9352 0.8145 0.6717 0.062 Uiso 1 1 calc R U
C67 C 0.9267(3) 0.76070(15) 0.5712(2) 0.0422(9) Uani 1 1 d . .
C71 C 1.0035(3) 0.68293(13) 0.4382(2) 0.0354(7) Uani 1 1 d . .
C72 C 1.0142(3) 0.63983(12) 0.3869(3) 0.0379(8) Uani 1 1 d . .
H72 H 1.0735 0.6269 0.3931 0.046 Uiso 1 1 calc R U
C73 C 0.9368(3) 0.61611(13) 0.3265(2) 0.0384(8) Uani 1 1 d . .
H73 H 0.9454 0.5873 0.2931 0.046 Uiso 1 1 calc R U
C75 C 1.1684(3) 0.68912(14) 0.5097(3) 0.0460(9) Uani 1 1 d . .
H75A H 1.1866 0.6932 0.4510 0.055 Uiso 1 1 calc R U
H75B H 1.1706 0.6533 0.5256 0.055 Uiso 1 1 calc R U
C76 C 1.2329(3) 0.71873(17) 0.5907(4) 0.0636(13) Uani 1 1 d . .
H76A H 1.2278 0.7542 0.5753 0.095 Uiso 1 1 calc R U
H76B H 1.2959 0.7078 0.5994 0.095 Uiso 1 1 calc R U
H76C H 1.2160 0.7131 0.6489 0.095 Uiso 1 1 calc R U
O1 O 0.8364(2) 1.05358(10) -0.0535(2) 0.0505(7) Uani 1 1 d . .
O2 O 0.59428(18) 1.04089(10) -0.07731(19) 0.0457(6) Uani 1 1 d . .
O3 O 0.55562(18) 0.72096(10) -0.11128(17) 0.0436(6) Uani 1 1 d . .
O4 O 0.44975(17) 0.71147(9) 0.02329(18) 0.0413(6) Uani 1 1 d . .
O5 O 1.07639(17) 0.70886(9) 0.49725(18) 0.0390(6) Uani 1 1 d . .
O6 O 0.9668(2) 0.72104(13) 0.6291(2) 0.0631(9) Uani 1 1 d . .
O7 O 0.89770(19) 1.04098(11) 0.5761(2) 0.0505(7) Uani 1 1 d . .
O8 O 0.6402(3) 1.04530(11) 0.5381(3) 0.0919(15) Uani 1 1 d . .
C58 C 0.6126(7) 1.0853(4) 0.6753(6) 0.163(4) Uani 1 1 d . .
H58A H 0.6693 1.1041 0.6843 0.244 Uiso 1 1 calc R U
H58B H 0.6036 1.0779 0.7369 0.244 Uiso 1 1 calc R U
H58C H 0.5610 1.1050 0.6378 0.244 Uiso 1 1 calc R U
C57 C 0.6183(6) 1.0391(2) 0.6263(6) 0.136(4) Uani 1 1 d . .
H57A H 0.6655 1.0177 0.6683 0.163 Uiso 1 1 calc R U
H57B H 0.5591 1.0216 0.6138 0.163 Uiso 1 1 calc R U
C69 C 0.9884(5) 0.7294(3) 0.7304(3) 0.111(2) Uani 1 1 d . U
H69A H 1.0200 0.7619 0.7440 0.133 Uiso 1 1 calc R U
H69B H 0.9299 0.7328 0.7460 0.133 Uiso 1 1 calc R U
C70 C 1.0366(6) 0.6978(4) 0.7872(5) 0.169(4) Uani 1 1 d . U
H70A H 1.0327 0.7044 0.8510 0.254 Uiso 1 1 calc R U
H70B H 1.1003 0.7005 0.7864 0.254 Uiso 1 1 calc R U
H70C H 1.0139 0.6643 0.7678 0.254 Uiso 1 1 calc R U

loop_
_atom_site_aniso_label
_atom_site_aniso_U_11
_atom_site_aniso_U_22
_atom_site_aniso_U_33
_atom_site_aniso_U_23
_atom_site_aniso_U_13
_atom_site_aniso_U_12
C1 0.0428(18) 0.0261(16) 0.0346(17) -0.0011(13) 0.0226(14) -0.0061(13)
C2 0.050(2) 0.0291(16) 0.0287(16) 0.0041(13) 0.0215(14) 0.0019(14)
C3 0.0418(18) 0.0328(17) 0.0293(17) 0.0002(13) 0.0182(14) 0.0010(14)
C4 0.052(2) 0.0291(17) 0.0305(17) 0.0081(13) 0.0198(15) 0.0040(14)
C5 0.049(2) 0.0297(17) 0.0255(16) -0.0016(12) 0.0160(14) -0.0024(14)
C6 0.061(2) 0.0262(16) 0.0298(17) 0.0061(13) 0.0195(16) -0.0015(15)
C7 0.048(2) 0.0315(17) 0.0333(17) -0.0032(13) 0.0191(15) -0.0023(14)
C8 0.066(2) 0.0288(17) 0.0347(19) 0.0036(14) 0.0154(17) -0.0008(16)
C9 0.067(3) 0.0304(18) 0.0370(19) -0.0015(14) 0.0195(18) 0.0027(16)
C10 0.061(2) 0.0288(17) 0.0284(17) -0.0009(13) 0.0174(16) -0.0047(15)
C11 0.057(2) 0.0283(17) 0.0378(19) 0.0027(14) 0.0191(16) 0.0018(15)
C12 0.051(2) 0.0286(17) 0.0301(17) -0.0001(13) 0.0168(15) -0.0007(14)
C13 0.0451(19) 0.0310(17) 0.0376(18) -0.0013(14) 0.0216(15) 0.0012(14)
C14 0.050(2) 0.0298(17) 0.0281(16) 0.0003(13) 0.0193(14) -0.0018(14)
C15 0.0458(19) 0.0282(17) 0.0374(18) 0.0034(13) 0.0216(15) 0.0022(14)
C16 0.0477(19) 0.0295(16) 0.0270(16) 0.0017(12) 0.0201(14) 0.0036(14)
C17 0.0448(19) 0.0269(16) 0.0354(18) -0.0024(13) 0.0234(15) 0.0019(13)
C18 0.053(2) 0.0271(16) 0.0300(17) 0.0021(13) 0.0161(15) 0.0027(14)
C19 0.0461(19) 0.0242(16) 0.0384(18) -0.0030(13) 0.0180(15) 0.0008(13)
C20 0.052(2) 0.0275(17) 0.0328(17) 0.0003(13) 0.0198(15) 0.0031(14)
C21 0.053(2) 0.0236(16) 0.0360(18) -0.0024(13) 0.0214(16) 0.0011(14)
C22 0.074(3) 0.0284(18) 0.039(2) -0.0028(15) 0.0114(19) -0.0015(17)
C23 0.063(2) 0.0233(16) 0.042(2) -0.0022(14) 0.0167(18) -0.0006(15)
C24 0.056(2) 0.0286(17) 0.0373(19) -0.0056(14) 0.0132(16) -0.0028(15)
C25 0.054(2) 0.0233(16) 0.0356(18) 0.0007(13) 0.0237(16) -0.0036(14)
C26 0.0443(19) 0.0325(17) 0.0347(18) -0.0047(13) 0.0188(15) -0.0046(14)
C27 0.0448(19) 0.0248(16) 0.0343(17) -0.0006(12) 0.0176(14) -0.0048(13)
C28 0.055(2) 0.0301(18) 0.044(2) -0.0003(14) 0.0215(17) 0.0053(15)
C29 0.0376(17) 0.0282(16) 0.0350(17) -0.0046(13) 0.0157(14) -0.0066(13)
C30 0.045(2) 0.0385(19) 0.0342(18) -0.0047(14) 0.0196(15) -0.0036(15)
C31 0.044(2) 0.044(2) 0.040(2) -0.0023(16) 0.0141(16) 0.0055(16)
C33 0.044(2) 0.061(3) 0.045(2) -0.0129(19) 0.0096(17) 0.0010(18)
C34 0.055(2) 0.065(3) 0.046(2) -0.018(2) 0.0163(19) -0.006(2)
C35 0.056(2) 0.037(2) 0.053(2) -0.0170(17) 0.0176(19) 0.0021(17)
C36 0.052(2) 0.049(2) 0.055(2) -0.0209(18) 0.0321(19) -0.0067(17)
C37 0.049(2) 0.0352(18) 0.0397(19) -0.0109(14) 0.0254(16) -0.0115(15)
C39 0.083(3) 0.070(3) 0.065(3) -0.014(2) 0.053(3) -0.018(3)
C40 0.125(5) 0.090(4) 0.068(3) -0.009(3) 0.065(4) -0.037(4)
C41 0.054(2) 0.0330(18) 0.044(2) 0.0031(15) 0.0210(17) -0.0055(16)
C42 0.049(2) 0.046(2) 0.046(2) 0.0059(17) 0.0145(17) -0.0079(17)
C43 0.048(2) 0.0386(19) 0.043(2) 0.0088(15) 0.0226(16) 0.0032(16)
C45 0.048(2) 0.067(3) 0.053(3) 0.018(2) 0.0162(19) -0.003(2)
C46 0.057(3) 0.068(3) 0.052(3) 0.018(2) 0.018(2) 0.001(2)
C47 0.0387(18) 0.0364(18) 0.0338(18) -0.0021(14) 0.0165(14) -0.0024(14)
C48 0.0438(19) 0.047(2) 0.0261(16) 0.0075(14) 0.0156(14) -0.0018(15)
C49 0.051(2) 0.0318(18) 0.0366(19) 0.0091(14) 0.0169(16) 0.0015(15)
C51 0.064(3) 0.083(3) 0.034(2) -0.010(2) 0.0206(19) -0.014(2)
C52 0.080(3) 0.096(4) 0.060(3) -0.038(3) 0.018(3) -0.006(3)
C53 0.076(3) 0.033(2) 0.067(3) 0.0050(18) 0.052(2) 0.0086(18)
C54 0.085(3) 0.039(2) 0.090(4) 0.014(2) 0.066(3) 0.002(2)
C55 0.068(3) 0.0303(19) 0.059(3) 0.0080(17) 0.033(2) -0.0022(17)
C59 0.053(2) 0.0295(17) 0.0333(18) -0.0005(13) 0.0231(15) 0.0031(15)
C60 0.056(2) 0.0324(18) 0.0361(18) -0.0023(14) 0.0250(16) -0.0058(15)
C61 0.067(2) 0.0255(17) 0.0353(18) 0.0001(13) 0.0230(17) -0.0055(16)
C63 0.056(2) 0.037(2) 0.065(3) 0.0029(19) 0.008(2) -0.0028(18)
C64 0.073(3) 0.050(3) 0.083(4) 0.006(2) -0.005(3) -0.004(2)
C65 0.049(2) 0.051(2) 0.0359(19) -0.0176(16) 0.0169(16) 0.0033(17)
C66 0.047(2) 0.075(3) 0.0321(19) -0.0174(19) 0.0100(16) 0.016(2)
C67 0.047(2) 0.060(2) 0.0243(17) 0.0031(15) 0.0175(15) 0.0151(17)
C71 0.050(2) 0.0303(17) 0.0335(17) 0.0048(13) 0.0234(15) 0.0019(14)
C72 0.057(2) 0.0272(17) 0.0384(19) 0.0025(14) 0.0276(16) 0.0031(15)
C73 0.063(2) 0.0276(17) 0.0335(18) 0.0033(13) 0.0278(17) 0.0035(15)
C75 0.051(2) 0.0351(19) 0.054(2) -0.0019(16) 0.0187(18) 0.0100(16)
C76 0.058(3) 0.054(3) 0.071(3) -0.014(2) 0.006(2) 0.009(2)
O1 0.0719(19) 0.0426(15) 0.0535(16) -0.0103(12) 0.0444(15) -0.0175(13)
O2 0.0462(15) 0.0494(15) 0.0433(15) -0.0146(12) 0.0158(12) -0.0012(12)
O3 0.0543(15) 0.0500(15) 0.0306(13) -0.0081(11) 0.0186(11) -0.0121(12)
O4 0.0464(14) 0.0359(13) 0.0468(15) 0.0050(11) 0.0215(12) -0.0011(11)
O5 0.0465(14) 0.0331(13) 0.0433(14) -0.0040(10) 0.0221(11) 0.0013(10)
O6 0.0690(19) 0.090(2) 0.0376(15) 0.0234(15) 0.0276(14) 0.0406(17)
O7 0.0472(15) 0.0532(16) 0.0512(16) 0.0185(13) 0.0143(13) -0.0023(12)
O8 0.147(4) 0.0366(16) 0.145(4) 0.0040(19) 0.128(3) 0.0104(19)
C58 0.246(12) 0.154(8) 0.143(8) -0.026(6) 0.144(8) -0.032(8)
C57 0.251(9) 0.060(3) 0.182(8) -0.022(4) 0.199(8) -0.011(4)
C69 0.122(5) 0.194(6) 0.033(2) 0.033(3) 0.047(3) 0.090(4)
C70 0.136(6) 0.307(11) 0.056(4) -0.006(6) 0.013(4) 0.134(7)

loop_
_atom_type_symbol
_atom_type_description
_atom_type_scat_dispersion_real
_atom_type_scat_dispersion_imag
_atom_type_scat_source
C C 0.0181 0.0091 'International Tables Vol C Tables 4.2.6.8 and 6.1.1.4'
H H 0.0000 0.0000 'International Tables Vol C Tables 4.2.6.8 and 6.1.1.4'
N N 0.0311 0.0180 'International Tables Vol C Tables 4.2.6.8 and 6.1.1.4'
O O 0.0492 0.0322 'International Tables Vol C Tables 4.2.6.8 and 6.1.1.4'

loop_
_geom_angle_atom_site_label_1
_geom_angle_atom_site_label_2
_geom_angle_atom_site_label_3
_geom_angle
C27 C1 C30 118.4(3)
C27 C1 C29 120.4(3)
C30 C1 C29 120.8(3)
C4 C2 C71 118.5(3)
C4 C2 C3 118.4(3)
C71 C2 C3 123.0(3)
C5 C3 C67 117.6(3)
C5 C3 C2 117.9(3)
C67 C3 C2 124.5(3)
C2 C4 C6 122.6(3)
C3 C5 C7 123.1(3)
C73 C6 C4 117.0(3)
C73 C6 C8 121.2(3)
C4 C6 C8 121.7(3)
C65 C7 C5 117.5(3)
C65 C7 C9 124.3(3)
C5 C7 C9 118.2(3)
C6 C8 C10 117.6(3)
C11 C9 C7 116.4(3)
C61 C10 C12 117.1(3)
C61 C10 C8 120.7(3)
C12 C10 C8 122.0(3)
C55 C11 C13 117.4(3)
C55 C11 C9 122.1(3)
C13 C11 C9 120.5(3)
C14 C12 C10 122.8(3)
C15 C13 C11 123.2(3)
C12 C14 C59 118.3(3)
C12 C14 C16 119.5(3)
C59 C14 C16 122.1(3)
C53 C15 C13 117.9(3)
C53 C15 C17 123.6(3)
C13 C15 C17 118.5(3)
C18 C16 C47 117.5(3)
C18 C16 C14 119.0(3)
C47 C16 C14 123.4(3)
C19 C17 C43 118.6(3)
C19 C17 C15 120.6(3)
C43 C17 C15 120.3(3)
C16 C18 C20 123.6(3)
C17 C19 C21 122.3(3)
C49 C20 C18 117.1(3)
C49 C20 C22 124.0(3)
C18 C20 C22 118.9(3)
C41 C21 C19 117.7(3)
C41 C21 C23 121.0(3)
C19 C21 C23 121.2(3)
C24 C22 C20 115.9(3)
C25 C23 C21 114.1(3)
C35 C24 C26 117.3(3)
C35 C24 C22 122.3(3)
C26 C24 C22 120.3(3)
C28 C25 C27 117.8(3)
C28 C25 C23 121.4(3)
C27 C25 C23 120.8(3)
C24 C26 C29 123.3(3)
C1 C27 C25 122.0(3)
C25 C28 C31 121.5(3)
C26 C29 C37 118.0(3)
C26 C29 C1 119.0(3)
C37 C29 C1 123.0(3)
O2 C30 C31 124.1(3)
O2 C30 C1 115.4(3)
C31 C30 C1 120.5(3)
C30 C31 C28 119.8(4)
O2 C33 C34 108.1(3)
C24 C35 C36 121.1(3)
C35 C36 C37 120.5(3)
O1 C37 C36 124.0(3)
O1 C37 C29 116.4(3)
C36 C37 C29 119.6(3)
O1 C39 C40 109.0(4)
C21 C41 C42 121.4(3)
C43 C42 C41 119.7(4)
O7 C43 C42 123.9(4)
O7 C43 C17 115.8(3)
C42 C43 C17 120.3(3)
O7 C45 C46 107.6(3)
O3 C47 C48 122.5(3)
O3 C47 C16 117.2(3)
C48 C47 C16 120.2(3)
C47 C48 C49 120.2(3)
C20 C49 C48 121.2(3)
O3 C51 C52 109.3(4)
O8 C53 C15 116.6(3)
O8 C53 C54 123.5(4)
C15 C53 C54 119.8(3)
C55 C54 C53 120.7(4)
C54 C55 C11 120.9(4)
O4 C59 C60 123.1(3)
O4 C59 C14 116.9(3)
C60 C59 C14 120.0(3)
C61 C60 C59 119.8(3)
C60 C61 C10 122.0(3)
O4 C63 C64 107.3(3)
C7 C65 C66 120.7(3)
C67 C66 C65 120.8(3)
O6 C67 C66 123.3(3)
O6 C67 C3 116.6(3)
C66 C67 C3 120.0(3)
O5 C71 C72 123.5(3)
O5 C71 C2 116.9(3)
C72 C71 C2 119.6(3)
C73 C72 C71 120.2(3)
C6 C73 C72 122.1(3)
O5 C75 C76 106.7(3)
C37 O1 C39 117.1(3)
C30 O2 C33 117.3(3)
C47 O3 C51 116.2(3)
C59 O4 C63 117.2(3)
C71 O5 C75 117.7(3)
C67 O6 C69 116.3(4)
C43 O7 C45 117.5(3)
C53 O8 C57 117.2(4)
O8 C57 C58 114.4(5)
C70 C69 O6 119.6(6)

loop_
_geom_bond_atom_site_label_1
_geom_bond_atom_site_label_2
_geom_bond_distance
C1 C27 1.389(4)
C1 C30 1.393(5)
C1 C29 1.494(5)
C2 C4 1.393(5)
C2 C71 1.402(5)
C2 C3 1.492(4)
C3 C5 1.395(5)
C3 C67 1.399(5)
C4 C6 1.404(5)
C5 C7 1.399(4)
C6 C73 1.381(5)
C6 C8 1.506(5)
C7 C65 1.380(5)
C7 C9 1.517(5)
C8 C10 1.516(5)
C9 C11 1.513(5)
C10 C61 1.391(5)
C10 C12 1.396(5)
C11 C55 1.381(5)
C11 C13 1.390(5)
C12 C14 1.388(5)
C13 C15 1.388(4)
C14 C59 1.406(5)
C14 C16 1.492(4)
C15 C53 1.387(5)
C15 C17 1.492(5)
C16 C18 1.391(5)
C16 C47 1.397(5)
C17 C19 1.385(5)
C17 C43 1.389(5)
C18 C20 1.397(5)
C19 C21 1.398(5)
C20 C49 1.380(5)
C20 C22 1.517(5)
C21 C41 1.375(5)
C21 C23 1.518(5)
C22 C24 1.507(5)
C23 C25 1.518(5)
C24 C35 1.380(5)
C24 C26 1.386(5)
C25 C28 1.373(5)
C25 C27 1.406(5)
C26 C29 1.389(5)
C28 C31 1.391(5)
C29 C37 1.397(5)
C30 O2 1.377(4)
C30 C31 1.382(5)
C33 O2 1.422(5)
C33 C34 1.502(5)
C35 C36 1.390(6)
C36 C37 1.390(5)
C37 O1 1.372(4)
C39 O1 1.431(5)
C39 C40 1.492(7)
C41 C42 1.396(5)
C42 C43 1.387(5)
C43 O7 1.377(4)
C45 O7 1.424(5)
C45 C46 1.514(6)
C47 O3 1.373(4)
C47 C48 1.389(5)
C48 C49 1.397(5)
C51 O3 1.429(5)
C51 C52 1.471(6)
C53 O8 1.376(5)
C53 C54 1.391(6)
C54 C55 1.381(6)
C59 O4 1.366(4)
C59 C60 1.395(5)
C60 C61 1.383(5)
C63 O4 1.415(5)
C63 C64 1.501(6)
C65 C66 1.392(6)
C66 C67 1.384(5)
C67 O6 1.368(4)
C71 O5 1.363(4)
C71 C72 1.393(5)
C72 C73 1.386(5)
C75 O5 1.435(4)
C75 C76 1.507(6)
O6 C69 1.429(5)
O8 C57 1.418(6)
C58 C57 1.425(9)
C69 C70 1.246(9)

loop_
_geom_torsion_atom_site_label_1
_geom_torsion_atom_site_label_2
_geom_torsion_atom_site_label_3
_geom_torsion_atom_site_label_4
_geom_torsion
C4 C2 C3 C5 -51.7(4)
C71 C2 C3 C5 125.1(4)
C4 C2 C3 C67 126.4(4)
C71 C2 C3 C67 -56.8(5)
C71 C2 C4 C6 -0.6(5)
C3 C2 C4 C6 176.4(3)
C67 C3 C5 C7 2.2(5)
C2 C3 C5 C7 -179.5(3)
C2 C4 C6 C73 -0.9(5)
C2 C4 C6 C8 174.2(3)
C3 C5 C7 C65 2.3(5)
C3 C5 C7 C9 -179.5(3)
C73 C6 C8 C10 -146.6(3)
C4 C6 C8 C10 38.6(5)
C65 C7 C9 C11 -15.3(6)
C5 C7 C9 C11 166.6(3)
C6 C8 C10 C61 -144.7(3)
C6 C8 C10 C12 40.1(5)
C7 C9 C11 C55 -67.6(5)
C7 C9 C11 C13 112.4(4)
C61 C10 C12 C14 -2.4(5)
C8 C10 C12 C14 173.0(3)
C55 C11 C13 C15 1.8(6)
C9 C11 C13 C15 -178.1(3)
C10 C12 C14 C59 1.1(5)
C10 C12 C14 C16 178.2(3)
C11 C13 C15 C53 0.4(6)
C11 C13 C15 C17 178.6(3)
C12 C14 C16 C18 -51.6(4)
C59 C14 C16 C18 125.3(4)
C12 C14 C16 C47 125.3(4)
C59 C14 C16 C47 -57.7(5)
C53 C15 C17 C19 -91.9(5)
C13 C15 C17 C19 90.1(4)
C53 C15 C17 C43 96.6(5)
C13 C15 C17 C43 -81.4(4)
C47 C16 C18 C20 2.8(5)
C14 C16 C18 C20 179.9(3)
C43 C17 C19 C21 -0.1(5)
C15 C17 C19 C21 -171.8(3)
C16 C18 C20 C49 1.9(5)
C16 C18 C20 C22 -179.1(3)
C17 C19 C21 C41 -0.6(5)
C17 C19 C21 C23 176.8(3)
C49 C20 C22 C24 -8.8(6)
C18 C20 C22 C24 172.2(3)
C41 C21 C23 C25 134.5(4)
C19 C21 C23 C25 -42.8(5)
C20 C22 C24 C35 -69.1(5)
C20 C22 C24 C26 109.5(4)
C21 C23 C25 C28 136.9(4)
C21 C23 C25 C27 -41.1(5)
C35 C24 C26 C29 2.3(6)
C22 C24 C26 C29 -176.3(3)
C30 C1 C27 C25 -0.4(5)
C29 C1 C27 C25 -172.8(3)
C28 C25 C27 C1 -1.0(5)
C23 C25 C27 C1 177.1(3)
C27 C25 C28 C31 1.1(5)
C23 C25 C28 C31 -177.0(3)
C24 C26 C29 C37 0.4(5)
C24 C26 C29 C1 178.2(3)
C27 C1 C29 C26 83.7(4)
C30 C1 C29 C26 -88.5(4)
C27 C1 C29 C37 -98.6(4)
C30 C1 C29 C37 89.1(4)
C27 C1 C30 O2 -176.9(3)
C29 C1 C30 O2 -4.5(5)
C27 C1 C30 C31 1.8(5)
C29 C1 C30 C31 174.1(3)
O2 C30 C31 C28 176.8(3)
C1 C30 C31 C28 -1.7(6)
C25 C28 C31 C30 0.2(6)
C26 C24 C35 C36 -2.7(6)
C22 C24 C35 C36 175.9(4)
C24 C35 C36 C37 0.4(6)
C35 C36 C37 O1 -178.2(4)
C35 C36 C37 C29 2.5(6)
C26 C29 C37 O1 177.8(3)
C1 C29 C37 O1 0.1(5)
C26 C29 C37 C36 -2.8(5)
C1 C29 C37 C36 179.5(3)
C19 C21 C41 C42 0.1(5)
C23 C21 C41 C42 -177.3(3)
C21 C41 C42 C43 1.0(6)
C41 C42 C43 O7 177.5(4)
C41 C42 C43 C17 -1.7(6)
C19 C17 C43 O7 -178.0(3)
C15 C17 C43 O7 -6.3(5)
C19 C17 C43 C42 1.2(5)
C15 C17 C43 C42 172.9(3)
C18 C16 C47 O3 172.6(3)
C14 C16 C47 O3 -4.3(5)
C18 C16 C47 C48 -5.6(5)
C14 C16 C47 C48 177.4(3)
O3 C47 C48 C49 -174.3(3)
C16 C47 C48 C49 3.9(5)
C18 C20 C49 C48 -3.8(5)
C22 C20 C49 C48 177.2(4)
C47 C48 C49 C20 1.0(6)
C13 C15 C53 O8 178.5(4)
C17 C15 C53 O8 0.4(7)
C13 C15 C53 C54 -2.2(7)
C17 C15 C53 C54 179.7(4)
O8 C53 C54 C55 -179.0(5)
C15 C53 C54 C55 1.8(8)
C53 C54 C55 C11 0.5(8)
C13 C11 C55 C54 -2.3(6)
C9 C11 C55 C54 177.7(4)
C12 C14 C59 O4 178.3(3)
C16 C14 C59 O4 1.2(5)
C12 C14 C59 C60 0.8(5)
C16 C14 C59 C60 -176.2(3)
O4 C59 C60 C61 -178.7(3)
C14 C59 C60 C61 -1.5(5)
C59 C60 C61 C10 0.2(5)
C12 C10 C61 C60 1.7(5)
C8 C10 C61 C60 -173.7(3)
C5 C7 C65 C66 -3.6(6)
C9 C7 C65 C66 178.3(4)
C7 C65 C66 C67 0.5(6)
C65 C66 C67 O6 -173.4(4)
C65 C66 C67 C3 4.1(6)
C5 C3 C67 O6 172.3(3)
C2 C3 C67 O6 -5.8(5)
C5 C3 C67 C66 -5.4(5)
C2 C3 C67 C66 176.5(4)
C4 C2 C71 O5 178.9(3)
C3 C2 C71 O5 2.1(5)
C4 C2 C71 C72 1.9(5)
C3 C2 C71 C72 -174.9(3)
O5 C71 C72 C73 -178.6(3)
C2 C71 C72 C73 -1.8(5)
C4 C6 C73 C72 1.1(5)
C8 C6 C73 C72 -174.1(3)
C71 C72 C73 C6 0.3(5)
C36 C37 O1 C39 12.6(6)
C29 C37 O1 C39 -168.0(4)
C40 C39 O1 C37 176.6(4)
C31 C30 O2 C33 -17.3(5)
C1 C30 O2 C33 161.3(3)
C34 C33 O2 C30 -169.5(3)
C48 C47 O3 C51 3.8(5)
C16 C47 O3 C51 -174.4(3)
C52 C51 O3 C47 175.4(4)
C60 C59 O4 C63 -19.3(5)
C14 C59 O4 C63 163.4(3)
C64 C63 O4 C59 -160.9(4)
C72 C71 O5 C75 -2.6(5)
C2 C71 O5 C75 -179.5(3)
C76 C75 O5 C71 -169.9(3)
C66 C67 O6 C69 3.6(7)
C3 C67 O6 C69 -174.0(5)
C42 C43 O7 C45 -16.7(6)
C17 C43 O7 C45 162.5(4)
C46 C45 O7 C43 -170.6(4)
C15 C53 O8 C57 -145.7(6)
C54 C53 O8 C57 35.0(9)
C53 O8 C57 C58 165.7(8)
C67 O6 C69 C70 -169.9(8)
